data_4341430
loop_
_publ_author_name
'Dong, Xi-Yan'
'Hu, Xiao-Peng'
'Yao, Hong-Chang'
'Zang, Shuang-Quan'
'Hou, Hong-Wei'
'Mak, Thomas C.W.'

_publ_section_title
;
 Alkaline Earth Metal (Mg, Sr, Ba)--Organic Frameworks Based on
 2,2&#x2032;,6,6&#x2032;-Tetracarboxybiphenyl for Proton Conduction
;
_journal_name_full 'Inorganic Chemistry'
_journal_page_first 141103102542005
_journal_paper_doi 10.1021/ic5017593
_journal_year 2014
_chemical_formula_sum 'C8 H19 Mg O12'
_chemical_formula_weight 331.54
_chemical_name_systematic
; 
 ? 
;
_space_group_IT_number 15
_symmetry_cell_setting monoclinic
_symmetry_space_group_name_Hall '-C 2yc'
_symmetry_space_group_name_H-M 'C 1 2/c 1'
_atom_sites_solution_hydrogens geom
_atom_sites_solution_primary direct
_atom_sites_solution_secondary difmap
_audit_creation_method SHELXL-97
_cell_angle_alpha 90.00
_cell_angle_beta 92.355(10)
_cell_angle_gamma 90.00
_cell_formula_units_Z 8
_cell_length_a 19.020(2)
_cell_length_b 7.7962(9)
_cell_length_c 19.565(2)
_cell_measurement_reflns_used 1308
_cell_measurement_temperature 293(2)
_cell_measurement_theta_max 27.1270
_cell_measurement_theta_min 3.4770
_cell_volume 2898.7(5)
_computing_cell_refinement 'Bruker FRAMBO'
_computing_data_collection 'Bruker FRAMBO'
_computing_data_reduction 'Bruker SAINT'
_computing_molecular_graphics 'Bruker SHELXTL'
_computing_publication_material 'Bruker SHELXTL'
_computing_structure_refinement 'SHELXL-97 (Sheldrick, 1997)'
_computing_structure_solution 'SHELXS-97 (Sheldrick, 1990)'
_diffrn_ambient_temperature 293(2)
_diffrn_measured_fraction_theta_full 0.988
_diffrn_measured_fraction_theta_max 0.988
_diffrn_measurement_device_type 'multiwire proportional'
_diffrn_measurement_method 'phi and omega scans'
_diffrn_radiation_monochromator graphite
_diffrn_radiation_source 'fine-focus sealed tube'
_diffrn_radiation_type MoK\a
_diffrn_radiation_wavelength 0.71073
_diffrn_reflns_av_R_equivalents 0.0482
_diffrn_reflns_av_sigmaI/netI 0.0742
_diffrn_reflns_limit_h_max 22
_diffrn_reflns_limit_h_min -21
_diffrn_reflns_limit_k_max 9
_diffrn_reflns_limit_k_min -9
_diffrn_reflns_limit_l_max 15
_diffrn_reflns_limit_l_min -23
_diffrn_reflns_number 5687
_diffrn_reflns_theta_full 25.00
_diffrn_reflns_theta_max 25.00
_diffrn_reflns_theta_min 2.99
_exptl_absorpt_coefficient_mu 0.182
_exptl_absorpt_correction_T_max 1.00000
_exptl_absorpt_correction_T_min 0.96288
_exptl_absorpt_correction_type multi-scan
_exptl_absorpt_process_details sadabs
_exptl_crystal_colour colourless
_exptl_crystal_density_diffrn 1.519
_exptl_crystal_density_method 'not measured'
_exptl_crystal_description block
_exptl_crystal_F_000 1400
_exptl_crystal_size_max 0.2
_exptl_crystal_size_mid 0.18
_exptl_crystal_size_min 0.18
_refine_diff_density_max 0.846
_refine_diff_density_min -0.423
_refine_diff_density_rms 0.122
_refine_ls_extinction_method none
_refine_ls_goodness_of_fit_ref 0.988
_refine_ls_hydrogen_treatment mixed
_refine_ls_matrix_type full
_refine_ls_number_parameters 192
_refine_ls_number_reflns 2523
_refine_ls_number_restraints 0
_refine_ls_restrained_S_all 0.988
_refine_ls_R_factor_all 0.1197
_refine_ls_R_factor_gt 0.0982
_refine_ls_shift/su_max 0.000
_refine_ls_shift/su_mean 0.000
_refine_ls_structure_factor_coef Fsqd
_refine_ls_weighting_details 'calc w=1/[\s^2^(Fo^2^)+(0.1084P)^2^+51.0912P] where P=(Fo^2^+2Fc^2^)/3'
_refine_ls_weighting_scheme calc
_refine_ls_wR_factor_gt 0.2469
_refine_ls_wR_factor_ref 0.2603
_reflns_number_gt 1961
_reflns_number_total 2523
_reflns_threshold_expression >2sigma(I)
_cod_data_source_file ic5017593_si_002.cif
_cod_data_source_block Mg-BPTC
_cod_original_cell_volume 2898.7(6)
_cod_original_sg_symbol_H-M C2/c
_cod_database_code 4341430

loop_
_symmetry_equiv_pos_as_xyz
'x, y, z'
'-x, y, -z+1/2'
'x+1/2, y+1/2, z'
'-x+1/2, y+1/2, -z+1/2'
'-x, -y, -z'
'x, -y, z-1/2'
'-x+1/2, -y+1/2, -z'
'x+1/2, -y+1/2, z-1/2'

loop_
_atom_site_label
_atom_site_type_symbol
_atom_site_fract_x
_atom_site_fract_y
_atom_site_fract_z
_atom_site_U_iso_or_equiv
_atom_site_adp_type
_atom_site_occupancy
_atom_site_symmetry_multiplicity
_atom_site_calc_flag
_atom_site_refinement_flags
Mg1 Mg 0.0000 0.7532(3) 0.2500 0.0152(6) Uani 1 2 d S
Mg2 Mg 0.0000 0.5000 0.5000 0.0191(7) Uani 1 2 d S
O1 O 0.0010(2) 0.5702(5) 0.32950(19) 0.0198(9) Uani 1 1 d .
O2 O 0.0527(2) 0.4174(5) 0.4139(2) 0.0230(10) Uani 1 1 d .
O3 O -0.0045(2) -0.0696(5) 0.1700(2) 0.0219(10) Uani 1 1 d .
O4 O 0.0492(3) 0.0662(6) 0.0872(2) 0.0330(12) Uani 1 1 d .
O1W O 0.1070(2) 0.7454(6) 0.2487(2) 0.0288(10) Uani 1 1 d .
H1WB H 0.1245 0.7750 0.2876 0.043 Uiso 1 1 d R
H1WA H 0.1222 0.7603 0.2195 0.043 Uiso 1 1 d R
O2W O -0.0912(2) 0.3763(6) 0.4595(2) 0.0298(11) Uani 1 1 d .
H2WC H -0.0829 0.2698 0.4548 0.045 Uiso 1 1 d R
H2WA H -0.1167 0.4121 0.4378 0.045 Uiso 1 1 d R
O3W O -0.0316(3) 0.7184(6) 0.4495(2) 0.0398(14) Uani 1 1 d .
H3WB H -0.0350 0.6984 0.4067 0.060 Uiso 1 1 d R
H3WC H -0.0702 0.7475 0.4628 0.060 Uiso 1 1 d R
O4W O 0.1769(3) 0.5902(7) 0.1387(2) 0.0393(13) Uani 1 1 d .
H4WB H 0.1436 0.5735 0.1462 0.059 Uiso 1 1 d R
H4WA H 0.2091 0.5421 0.1401 0.059 Uiso 1 1 d R
O5W O 0.1930(3) 0.8958(7) 0.3524(3) 0.0397(13) Uani 1 1 d .
H5WB H 0.2007 0.8085 0.3776 0.059 Uiso 1 1 d R
H5WC H 0.1675 0.9532 0.3788 0.059 Uiso 1 1 d R
O6W O 0.1095(3) 0.0858(6) 0.4407(2) 0.0379(12) Uani 1 1 d .
H6WA H 0.0883 0.1783 0.4295 0.057 Uiso 1 1 d R
H6WB H 0.0809 0.0475 0.4677 0.057 Uiso 1 1 d R
O7W O 0.2127(3) 0.8520(7) 0.0450(3) 0.0522(15) Uani 1 1 d .
H7WA H 0.2148 0.7793 0.0702 0.078 Uiso 1 1 d R
H7WC H 0.1743 0.8522 0.0269 0.078 Uiso 1 1 d R
O8W O 0.2080(3) 0.6511(7) 0.4554(3) 0.0491(15) Uani 1 1 d .
H8WD H 0.1783 0.6444 0.4770 0.059 Uiso 1 1 d R
H8WA H 0.2376 0.5696 0.4587 0.074 Uiso 1 1 d R
C1 C 0.0781(3) 0.3442(7) 0.2997(3) 0.0130(11) Uani 1 1 d .
C2 C 0.0397(3) 0.2477(7) 0.2504(2) 0.0103(11) Uani 1 1 d .
C3 C 0.0761(3) 0.1561(7) 0.2018(3) 0.0144(12) Uani 1 1 d .
C4 C 0.1498(3) 0.1615(8) 0.2021(3) 0.0216(13) Uani 1 1 d .
H4 H 0.1738 0.1045 0.1684 0.026 Uiso 1 1 calc R
C5 C 0.1866(3) 0.2523(9) 0.2528(3) 0.0277(15) Uani 1 1 d .
H5 H 0.2355 0.2527 0.2538 0.033 Uiso 1 1 calc R
C6 C 0.1518(3) 0.3419(7) 0.3018(3) 0.0201(13) Uani 1 1 d .
H6 H 0.1772 0.4007 0.3361 0.024 Uiso 1 1 calc R
C7 C 0.0410(3) 0.4520(7) 0.3514(3) 0.0163(12) Uani 1 1 d .
C8 C 0.0377(3) 0.0421(7) 0.1500(3) 0.0185(13) Uani 1 1 d .

loop_
_atom_site_aniso_label
_atom_site_aniso_U_11
_atom_site_aniso_U_22
_atom_site_aniso_U_33
_atom_site_aniso_U_23
_atom_site_aniso_U_13
_atom_site_aniso_U_12
Mg1 0.0213(14) 0.0146(13) 0.0101(12) 0.000 0.0037(10) 0.000
Mg2 0.0263(15) 0.0156(13) 0.0155(14) -0.0004(11) 0.0037(11) 0.0040(11)
O1 0.030(2) 0.016(2) 0.014(2) 0.0036(17) 0.0039(17) 0.0057(17)
O2 0.033(2) 0.025(2) 0.011(2) 0.0014(18) 0.0036(18) 0.0104(19)
O3 0.032(2) 0.016(2) 0.018(2) 0.0000(17) 0.0041(18) -0.0047(18)
O4 0.061(3) 0.023(2) 0.015(2) -0.0034(19) 0.011(2) -0.008(2)
O1W 0.029(2) 0.033(2) 0.025(2) -0.006(2) 0.0022(18) -0.002(2)
O2W 0.030(2) 0.025(2) 0.034(3) -0.009(2) 0.001(2) 0.0009(19)
O3W 0.074(4) 0.027(3) 0.018(2) 0.006(2) 0.013(2) 0.025(2)
O4W 0.028(2) 0.050(3) 0.040(3) -0.002(3) 0.005(2) 0.003(2)
O5W 0.040(3) 0.041(3) 0.039(3) -0.005(2) 0.007(2) 0.005(2)
O6W 0.038(3) 0.039(3) 0.037(3) 0.006(2) 0.009(2) 0.011(2)
O7W 0.047(3) 0.052(3) 0.057(4) 0.018(3) -0.005(3) -0.012(3)
O8W 0.043(3) 0.052(3) 0.053(3) 0.008(3) 0.014(3) 0.009(3)
C1 0.021(3) 0.009(2) 0.009(3) 0.001(2) 0.004(2) 0.000(2)
C2 0.016(3) 0.007(2) 0.008(2) 0.002(2) 0.003(2) 0.000(2)
C3 0.021(3) 0.011(3) 0.011(3) 0.002(2) 0.005(2) 0.002(2)
C4 0.026(3) 0.022(3) 0.018(3) -0.002(3) 0.009(2) 0.008(3)
C5 0.014(3) 0.039(4) 0.031(3) 0.005(3) 0.009(3) 0.000(3)
C6 0.022(3) 0.021(3) 0.016(3) 0.000(3) -0.008(2) -0.001(2)
C7 0.022(3) 0.016(3) 0.012(3) 0.000(2) 0.003(2) -0.007(2)
C8 0.031(3) 0.010(3) 0.015(3) -0.002(2) 0.006(2) 0.008(2)

loop_
_atom_type_symbol
_atom_type_description
_atom_type_scat_dispersion_real
_atom_type_scat_dispersion_imag
_atom_type_scat_source
C C 0.0033 0.0016 'International Tables Vol C Tables 4.2.6.8 and 6.1.1.4'
H H 0.0000 0.0000 'International Tables Vol C Tables 4.2.6.8 and 6.1.1.4'
O O 0.0106 0.0060 'International Tables Vol C Tables 4.2.6.8 and 6.1.1.4'
Mg Mg 0.0486 0.0363 'International Tables Vol C Tables 4.2.6.8 and 6.1.1.4'

loop_
_geom_angle_atom_site_label_1
_geom_angle_atom_site_label_2
_geom_angle_atom_site_label_3
_geom_angle
_geom_angle_site_symmetry_1
_geom_angle_site_symmetry_3
O1W Mg1 O1W 176.6(3) 2 .
O1W Mg1 O3 91.14(17) 2 2_565
O1W Mg1 O3 91.12(17) . 2_565
O1W Mg1 O3 91.12(17) 2 1_565
O1W Mg1 O3 91.14(17) . 1_565
O3 Mg1 O3 97.1(2) 2_565 1_565
O1W Mg1 O1 90.62(17) 2 2
O1W Mg1 O1 87.07(17) . 2
O3 Mg1 O1 177.89(18) 2_565 2
O3 Mg1 O1 84.01(15) 1_565 2
O1W Mg1 O1 87.07(17) 2 .
O1W Mg1 O1 90.62(17) . .
O3 Mg1 O1 84.01(15) 2_565 .
O3 Mg1 O1 177.89(18) 1_565 .
O1 Mg1 O1 94.9(2) 2 .
O3W Mg2 O3W 180.0(2) . 5_566
O3W Mg2 O2 90.47(17) . .
O3W Mg2 O2 89.53(16) 5_566 .
O3W Mg2 O2 89.53(16) . 5_566
O3W Mg2 O2 90.47(17) 5_566 5_566
O2 Mg2 O2 180.000(1) . 5_566
O3W Mg2 O2W 88.7(2) . .
O3W Mg2 O2W 91.3(2) 5_566 .
O2 Mg2 O2W 88.30(17) . .
O2 Mg2 O2W 91.70(17) 5_566 .
O3W Mg2 O2W 91.3(2) . 5_566
O3W Mg2 O2W 88.7(2) 5_566 5_566
O2 Mg2 O2W 91.70(17) . 5_566
O2 Mg2 O2W 88.30(17) 5_566 5_566
O2W Mg2 O2W 180.00(14) . 5_566
C7 O1 Mg1 137.1(4) . .
C7 O2 Mg2 129.9(4) . .
C8 O3 Mg1 133.2(4) . 1_545
Mg1 O1W H1WB 109.6 . .
Mg1 O1W H1WA 118.5 . .
H1WB O1W H1WA 123.8 . .
Mg2 O2W H2WC 109.5 . .
Mg2 O2W H2WA 126.3 . .
H2WC O2W H2WA 117.3 . .
Mg2 O3W H3WB 109.3 . .
Mg2 O3W H3WC 109.0 . .
H3WB O3W H3WC 109.4 . .
H4WB O4W H4WA 134.7 . .
H5WB O5W H5WC 99.1 . .
H6WB O6W H6WA 98.8 . .
H6WB O6W H6WB 0.0 . .
H6WA O6W H6WB 98.8 . .
H7WA O7W H7WC 108.4 . .
H8WD O8W H8WA 115.7 . .
C6 C1 C2 120.4(5) . .
C6 C1 C7 118.8(5) . .
C2 C1 C7 120.9(5) . .
C3 C2 C1 118.9(5) . .
C3 C2 C2 121.2(5) . 2
C1 C2 C2 119.9(5) . 2
C2 C3 C4 120.4(5) . .
C2 C3 C8 121.1(5) . .
C4 C3 C8 118.4(5) . .
C5 C4 C3 119.6(5) . .
C5 C4 H4 120.2 . .
C3 C4 H4 120.2 . .
C6 C5 C4 121.0(5) . .
C6 C5 H5 119.5 . .
C4 C5 H5 119.5 . .
C5 C6 C1 119.6(5) . .
C5 C6 H6 120.2 . .
C1 C6 H6 120.2 . .
O1 C7 O2 124.4(5) . .
O1 C7 C1 118.1(5) . .
O2 C7 C1 117.5(5) . .
O3 C8 O4 122.7(6) . .
O3 C8 C3 119.7(5) . .
O4 C8 C3 117.6(5) . .

loop_
_geom_bond_atom_site_label_1
_geom_bond_atom_site_label_2
_geom_bond_distance
_geom_bond_site_symmetry_2
Mg1 O1W 2.037(4) 2
Mg1 O1W 2.037(4) .
Mg1 O3 2.087(4) 2_565
Mg1 O3 2.087(4) 1_565
Mg1 O1 2.110(4) 2
Mg1 O1 2.110(4) .
Mg2 O3W 2.047(4) .
Mg2 O3W 2.047(4) 5_566
Mg2 O2 2.096(4) .
Mg2 O2 2.096(4) 5_566
Mg2 O2W 2.111(4) .
Mg2 O2W 2.111(4) 5_566
O1 C7 1.260(7) .
O2 C7 1.264(7) .
O3 C8 1.257(7) .
O3 Mg1 2.087(4) 1_545
O4 C8 1.273(7) .
O1W H1WB 0.8497 .
O1W H1WA 0.6600 .
O2W H2WC 0.8501 .
O2W H2WA 0.6900 .
O3W H3WB 0.8501 .
O3W H3WC 0.8201 .
O4W H4WB 0.6700 .
O4W H4WA 0.7166 .
O5W H5WB 0.8497 .
O5W H5WC 0.8506 .
O6W H6WB 0.8302 .
O6W H6WA 0.8504 .
O6W H6WB 0.8302 .
O7W H7WA 0.7501 .
O7W H7WC 0.7997 .
O8W H8WD 0.7201 .
O8W H8WA 0.8491 .
C1 C6 1.401(8) .
C1 C2 1.404(7) .
C1 C7 1.512(7) .
C2 C3 1.396(7) .
C2 C2 1.509(10) 2
C3 C4 1.401(8) .
C3 C8 1.513(8) .
C4 C5 1.386(9) .
C4 H4 0.9300 .
C5 C6 1.377(9) .
C5 H5 0.9300 .
C6 H6 0.9300 .

loop_
_geom_torsion_atom_site_label_1
_geom_torsion_atom_site_label_2
_geom_torsion_atom_site_label_3
_geom_torsion_atom_site_label_4
_geom_torsion
_geom_torsion_site_symmetry_1
_geom_torsion_site_symmetry_4
O1W Mg1 O1 C7 152.2(5) 2 .
O1W Mg1 O1 C7 -25.3(5) . .
O3 Mg1 O1 C7 -116.3(5) 2_565 .
O3 Mg1 O1 C7 121(5) 1_565 .
O1 Mg1 O1 C7 61.9(5) 2 .
O3W Mg2 O2 C7 -26.4(5) . .
O3W Mg2 O2 C7 153.6(5) 5_566 .
O2 Mg2 O2 C7 -102(100) 5_566 .
O2W Mg2 O2 C7 62.3(5) . .
O2W Mg2 O2 C7 -117.7(5) 5_566 .
C6 C1 C2 C3 -2.9(8) . .
C7 C1 C2 C3 177.3(5) . .
C6 C1 C2 C2 178.5(4) . 2
C7 C1 C2 C2 -1.3(7) . 2
C1 C2 C3 C4 -0.4(8) . .
C2 C2 C3 C4 178.1(4) 2 .
C1 C2 C3 C8 176.6(5) . .
C2 C2 C3 C8 -4.9(7) 2 .
C2 C3 C4 C5 2.9(8) . .
C8 C3 C4 C5 -174.1(5) . .
C3 C4 C5 C6 -2.1(9) . .
C4 C5 C6 C1 -1.2(9) . .
C2 C1 C6 C5 3.7(8) . .
C7 C1 C6 C5 -176.4(5) . .
Mg1 O1 C7 O2 141.6(5) . .
Mg1 O1 C7 C1 -38.1(8) . .
Mg2 O2 C7 O1 13.0(8) . .
Mg2 O2 C7 C1 -167.4(4) . .
C6 C1 C7 O1 119.7(6) . .
C2 C1 C7 O1 -60.4(7) . .
C6 C1 C7 O2 -60.0(7) . .
C2 C1 C7 O2 119.9(6) . .
Mg1 O3 C8 O4 137.1(5) 1_545 .
Mg1 O3 C8 C3 -43.7(7) 1_545 .
C2 C3 C8 O3 -52.4(7) . .
C4 C3 C8 O3 124.6(6) . .
C2 C3 C8 O4 126.7(6) . .
C4 C3 C8 O4 -56.2(7) . .
